data_7206767
loop_
_publ_author_name
'Planas, Nora'
'Ono, Takashi'
'Vaquer, Lydia'
'Mir\'o, Pere'
'Benet-Buchholz, Jordi'
'Gagliardi, Laura'
'Cramer, Christopher J.'
'Llobet, Antoni'

_publ_section_title
;
 Carbon dioxide reduction by mononuclear ruthenium polypyridyl complexes.
;
_journal_issue 43
_journal_name_full 'Physical chemistry chemical physics : PCCP'
_journal_page_first 19480
_journal_page_last 19484
_journal_paper_doi 10.1039/c1cp22814e
_journal_volume 13
_journal_year 2011
_chemical_formula_sum 'C29 H22 Cl3 N7 Ru'
_chemical_formula_weight 675.96
_chemical_name_systematic
;
?
;
_space_group_IT_number 14
_symmetry_cell_setting monoclinic
_symmetry_space_group_name_Hall '-P 2yn'
_symmetry_space_group_name_H-M 'P 1 21/n 1'
_atom_sites_solution_hydrogens geom
_atom_sites_solution_primary direct
_atom_sites_solution_secondary difmap
_audit_creation_method SHELXL-97
_cell_angle_alpha 90.00
_cell_angle_beta 90.386(2)
_cell_angle_gamma 90.00
_cell_formula_units_Z 4
_cell_length_a 9.2018(4)
_cell_length_b 17.8945(8)
_cell_length_c 16.4125(7)
_cell_measurement_reflns_used 9886
_cell_measurement_temperature 100(2)
_cell_measurement_theta_max 36.39
_cell_measurement_theta_min 2.49
_cell_volume 2702.4(2)
_computing_cell_refinement 'Bruker APEX2 v2009.1-0'
_computing_data_collection 'Bruker APEX2 v2009.1-0'
_computing_data_reduction 'Bruker SAINT V7.60A'
_computing_molecular_graphics 'Bruker SHELXTL'
_computing_publication_material 'Bruker SHELXTL'
_computing_structure_refinement 'SHELXS-97 (Sheldrick, 2008)'
_computing_structure_solution 'SHELXS-97 (Sheldrick, 2008)'
_diffrn_ambient_temperature 100(2)
_diffrn_detector_area_resol_mean 512
_diffrn_detector_type '4K CCD area detector APEX II'
_diffrn_measured_fraction_theta_full 0.975
_diffrn_measured_fraction_theta_max 0.975
_diffrn_measurement_device_type 'Kappa 4-axis goniometer bruker-nonius'
_diffrn_measurement_method
;
Fullsphere data collection, phi and omega scans
;
_diffrn_measurement_specimen_support 'magnetic support whith 10 micron nylon fiber cryoloop'
_diffrn_radiation_monochromator 'Multilayer Montel 200 mirrors'
_diffrn_radiation_type MoK\a
_diffrn_radiation_wavelength 0.71073
_diffrn_reflns_av_R_equivalents 0.0331
_diffrn_reflns_av_sigmaI/netI 0.0278
_diffrn_reflns_limit_h_max 15
_diffrn_reflns_limit_h_min -13
_diffrn_reflns_limit_k_max 29
_diffrn_reflns_limit_k_min -29
_diffrn_reflns_limit_l_max 27
_diffrn_reflns_limit_l_min -26
_diffrn_reflns_number 57966
_diffrn_reflns_theta_full 36.53
_diffrn_reflns_theta_max 36.53
_diffrn_reflns_theta_min 1.68
_diffrn_source 'rotating anode X-ray tube'
_diffrn_source_current 70
_diffrn_source_power 50
_diffrn_source_size '3 mm x 0.3 mm fine focus'
_diffrn_source_type 'Bruker-Nonius FR 591'
_exptl_absorpt_coefficient_mu 0.912
_exptl_absorpt_correction_T_max 1.00
_exptl_absorpt_correction_T_min 0.81
_exptl_absorpt_correction_type empirical
_exptl_absorpt_process_details
;
SADABS Version 2008/1 Bruker-Nonius
Blessing, Acta Cryst. (1995) A51 33-38
;
_exptl_crystal_colour black
_exptl_crystal_density_diffrn 1.661
_exptl_crystal_density_method 'not measured'
_exptl_crystal_description block
_exptl_crystal_F_000 1360
_exptl_crystal_size_max 0.40
_exptl_crystal_size_mid 0.30
_exptl_crystal_size_min 0.15
_refine_diff_density_max 1.263
_refine_diff_density_min -0.739
_refine_diff_density_rms 0.158
_refine_ls_extinction_method none
_refine_ls_goodness_of_fit_ref 1.184
_refine_ls_hydrogen_treatment noref
_refine_ls_matrix_type full
_refine_ls_number_parameters 361
_refine_ls_number_reflns 12963
_refine_ls_number_restraints 0
_refine_ls_restrained_S_all 1.184
_refine_ls_R_factor_all 0.0392
_refine_ls_R_factor_gt 0.0310
_refine_ls_shift/su_max 0.003
_refine_ls_shift/su_mean 0.000
_refine_ls_structure_factor_coef Fsqd
_refine_ls_weighting_details 'calc w=1/[\s^2^(Fo^2^)+(0.0439P)^2^+1.7450P] where P=(Fo^2^+2Fc^2^)/3'
_refine_ls_weighting_scheme calc
_refine_ls_wR_factor_gt 0.0864
_refine_ls_wR_factor_ref 0.0971
_reflns_number_gt 11264
_reflns_number_total 12963
_reflns_threshold_expression >2sigma(I)
_cod_data_source_file c1cp22814e.txt
_cod_data_source_block lv009rub_0m
_cod_depositor_comments
;
The following automatic conversions were performed:
'_diffrn_measurement_specimen_suppport' tag replaced with
'_diffrn_measurement_specimen_support'.

Automatic conversion script
Id: cif_correct_tags 1440 2010-10-19 06:21:57Z saulius 

The following automatic conversions were performed:

'_symmetry_cell_setting' value 'Monoclinic' changed to 'monoclinic'
according to /home/saulius/struct/CIF-dictionaries/cif_core.dic
dictionary named 'cif_core.dic' version 2.4.1 from 2010-06-29.

Automatic conversion script
Id: cif_fix_values 1715 2011-07-08 13:25:40Z adriana 
;
_cod_original_sg_symbol_H-M P2(1)/n
_cod_database_code 7206767

loop_
_symmetry_equiv_pos_as_xyz
'x, y, z'
'-x+1/2, y+1/2, -z+1/2'
'-x, -y, -z'
'x-1/2, -y-1/2, z-1/2'

loop_
_atom_site_label
_atom_site_type_symbol
_atom_site_fract_x
_atom_site_fract_y
_atom_site_fract_z
_atom_site_U_iso_or_equiv
_atom_site_adp_type
_atom_site_occupancy
_atom_site_symmetry_multiplicity
_atom_site_calc_flag
_atom_site_refinement_flags
C1 C 0.30414(17) 0.24864(8) 0.96932(9) 0.0156(2) Uani 1 1 d .
H1A H 0.3675 0.2901 0.9767 0.019 Uiso 1 1 calc R
C2 C 0.18753(18) 0.24296(9) 1.02170(10) 0.0190(3) Uani 1 1 d .
H2A H 0.1725 0.2792 1.0630 0.023 Uiso 1 1 calc R
C3 C 0.09253(19) 0.18274(10) 1.01242(10) 0.0213(3) Uani 1 1 d .
H3A H 0.0131 0.1757 1.0483 0.026 Uiso 1 1 calc R
C4 C 0.11821(17) 0.13385(9) 0.94937(10) 0.0190(3) Uani 1 1 d .
H4A H 0.0531 0.0934 0.9406 0.023 Uiso 1 1 calc R
C5 C 0.24020(16) 0.14241(8) 0.89685(8) 0.0143(2) Uani 1 1 d .
C7 C 0.35569(16) 0.08112(7) 0.78510(8) 0.0134(2) Uani 1 1 d .
C8 C 0.35291(16) 0.02324(7) 0.72093(8) 0.0138(2) Uani 1 1 d .
C9 C 0.25516(17) -0.03330(8) 0.70313(9) 0.0162(2) Uani 1 1 d .
H9A H 0.1682 -0.0394 0.7333 0.019 Uiso 1 1 calc R
C10 C 0.29026(18) -0.08120(8) 0.63852(10) 0.0179(2) Uani 1 1 d .
H10A H 0.2266 -0.1214 0.6257 0.021 Uiso 1 1 calc R
C11 C 0.41647(18) -0.07163(8) 0.59225(10) 0.0185(3) Uani 1 1 d .
H11A H 0.4359 -0.1047 0.5484 0.022 Uiso 1 1 calc R
C12 C 0.51409(17) -0.01383(8) 0.61011(9) 0.0176(2) Uani 1 1 d .
H12A H 0.5996 -0.0065 0.5790 0.021 Uiso 1 1 calc R
C13 C 0.48005(16) 0.03240(8) 0.67552(9) 0.0148(2) Uani 1 1 d .
C14 C 0.56160(16) 0.09391(8) 0.71387(8) 0.0145(2) Uani 1 1 d .
C15 C 0.78016(16) 0.16351(8) 0.72572(9) 0.0158(2) Uani 1 1 d .
C16 C 0.92369(18) 0.16261(10) 0.69440(11) 0.0222(3) Uani 1 1 d .
H17A H 0.9455 0.1313 0.6494 0.027 Uiso 1 1 calc R
C17 C 1.03126(18) 0.20600(9) 0.72787(11) 0.0208(3) Uani 1 1 d .
H18A H 1.1280 0.2043 0.7080 0.025 Uiso 1 1 calc R
C18 C 0.99322(17) 0.25279(9) 0.79217(10) 0.0188(3) Uani 1 1 d .
H19A H 1.0639 0.2844 0.8169 0.023 Uiso 1 1 calc R
C19 C 0.85148(17) 0.25276(9) 0.81966(9) 0.0171(2) Uani 1 1 d .
H20A H 0.8284 0.2855 0.8632 0.021 Uiso 1 1 calc R
C20 C 0.63173(18) 0.07810(8) 0.94632(9) 0.0173(2) Uani 1 1 d .
H1B H 0.5960 0.0490 0.9021 0.021 Uiso 1 1 calc R
C21 C 0.68913(19) 0.04194(9) 1.01316(10) 0.0217(3) Uani 1 1 d .
H2B H 0.6943 -0.0111 1.0146 0.026 Uiso 1 1 calc R
C22 C 0.73910(19) 0.08391(10) 1.07817(10) 0.0226(3) Uani 1 1 d .
H3B H 0.7785 0.0602 1.1251 0.027 Uiso 1 1 calc R
C23 C 0.73092(18) 0.16109(10) 1.07392(9) 0.0197(3) Uani 1 1 d .
H4B H 0.7633 0.1908 1.1184 0.024 Uiso 1 1 calc R
C24 C 0.67506(16) 0.19480(8) 1.00414(8) 0.0150(2) Uani 1 1 d .
C25 C 0.66604(17) 0.27582(8) 0.99173(9) 0.0156(2) Uani 1 1 d .
C26 C 0.72390(19) 0.32865(10) 1.04529(9) 0.0213(3) Uani 1 1 d .
H7B H 0.7748 0.3132 1.0929 0.026 Uiso 1 1 calc R
C27 C 0.7063(2) 0.40410(10) 1.02825(11) 0.0246(3) Uani 1 1 d .
H8B H 0.7432 0.4409 1.0646 0.030 Uiso 1 1 calc R
C28 C 0.63435(19) 0.42508(9) 0.95771(11) 0.0221(3) Uani 1 1 d .
H9B H 0.6192 0.4764 0.9455 0.026 Uiso 1 1 calc R
C29 C 0.58473(17) 0.37024(8) 0.90514(10) 0.0173(2) Uani 1 1 d .
H10B H 0.5386 0.3849 0.8557 0.021 Uiso 1 1 calc R
C1D C 0.7369(2) 0.40539(13) 0.70968(14) 0.0327(4) Uani 1 1 d .
H1D1 H 0.6831 0.3575 0.7076 0.039 Uiso 1 1 calc R
H1D2 H 0.7699 0.4132 0.7666 0.039 Uiso 1 1 calc R
Cl2 Cl 0.43338(4) 0.285080(19) 0.73917(2) 0.01746(6) Uani 1 1 d .
Cl1D Cl 0.89129(5) 0.39905(3) 0.64562(3) 0.03081(9) Uani 1 1 d .
Cl2D Cl 0.61859(6) 0.47857(3) 0.68169(4) 0.03820(12) Uani 1 1 d .
N1 N 0.33635(14) 0.19994(6) 0.90785(7) 0.01254(19) Uani 1 1 d .
N2 N 0.24901(14) 0.08869(7) 0.83714(8) 0.0150(2) Uani 1 1 d .
N3 N 0.48329(14) 0.11993(7) 0.77927(7) 0.01303(19) Uani 1 1 d .
N4 N 0.68927(15) 0.11347(8) 0.68748(8) 0.0182(2) Uani 1 1 d .
N5 N 0.74267(14) 0.20941(6) 0.78909(7) 0.01316(19) Uani 1 1 d .
N6 N 0.62427(14) 0.15307(7) 0.94112(7) 0.01328(19) Uani 1 1 d .
N7 N 0.59930(14) 0.29667(7) 0.92123(8) 0.0142(2) Uani 1 1 d .
Ru1 Ru 0.537393(12) 0.209566(6) 0.847083(6) 0.01041(3) Uani 1 1 d .

loop_
_atom_site_aniso_label
_atom_site_aniso_U_11
_atom_site_aniso_U_22
_atom_site_aniso_U_33
_atom_site_aniso_U_23
_atom_site_aniso_U_13
_atom_site_aniso_U_12
C1 0.0164(6) 0.0151(5) 0.0152(5) -0.0015(4) 0.0010(4) 0.0001(4)
C2 0.0181(7) 0.0204(6) 0.0187(6) -0.0034(5) 0.0040(5) 0.0007(5)
C3 0.0179(7) 0.0241(7) 0.0221(7) -0.0027(5) 0.0066(5) -0.0023(5)
C4 0.0160(6) 0.0198(6) 0.0213(6) -0.0016(5) 0.0033(5) -0.0029(5)
C5 0.0135(6) 0.0140(5) 0.0153(5) 0.0007(4) -0.0003(4) -0.0003(4)
C7 0.0150(6) 0.0125(5) 0.0125(5) 0.0005(4) -0.0016(4) -0.0010(4)
C8 0.0167(6) 0.0119(5) 0.0128(5) -0.0001(4) -0.0013(4) -0.0006(4)
C9 0.0185(6) 0.0141(5) 0.0161(5) -0.0002(4) -0.0011(5) -0.0021(4)
C10 0.0202(7) 0.0128(5) 0.0208(6) -0.0031(4) -0.0017(5) -0.0021(5)
C11 0.0214(7) 0.0144(5) 0.0198(6) -0.0047(5) -0.0002(5) 0.0006(5)
C12 0.0185(6) 0.0170(6) 0.0174(6) -0.0035(4) 0.0009(5) -0.0003(5)
C13 0.0151(6) 0.0141(5) 0.0152(5) -0.0013(4) -0.0015(4) -0.0008(4)
C14 0.0145(6) 0.0155(5) 0.0135(5) -0.0014(4) 0.0004(4) -0.0012(4)
C15 0.0150(6) 0.0166(5) 0.0159(5) -0.0010(4) 0.0016(4) -0.0030(4)
C16 0.0168(7) 0.0253(7) 0.0246(7) -0.0069(6) 0.0060(5) -0.0043(5)
C17 0.0146(6) 0.0241(7) 0.0239(7) -0.0026(5) 0.0040(5) -0.0032(5)
C18 0.0142(6) 0.0210(6) 0.0213(6) -0.0014(5) 0.0004(5) -0.0038(5)
C19 0.0149(6) 0.0185(6) 0.0179(6) -0.0023(5) 0.0000(5) -0.0025(5)
C20 0.0210(7) 0.0143(5) 0.0167(6) 0.0025(4) -0.0014(5) 0.0022(5)
C21 0.0230(7) 0.0209(6) 0.0214(7) 0.0073(5) -0.0017(5) 0.0031(5)
C22 0.0203(7) 0.0298(8) 0.0176(6) 0.0089(5) -0.0028(5) 0.0018(6)
C23 0.0177(7) 0.0283(7) 0.0132(5) 0.0031(5) -0.0026(5) -0.0026(5)
C24 0.0136(6) 0.0192(6) 0.0123(5) 0.0001(4) -0.0009(4) -0.0018(4)
C25 0.0155(6) 0.0186(6) 0.0126(5) -0.0019(4) 0.0005(4) -0.0031(5)
C26 0.0227(7) 0.0266(7) 0.0146(6) -0.0046(5) 0.0007(5) -0.0101(6)
C27 0.0272(8) 0.0235(7) 0.0231(7) -0.0102(6) 0.0045(6) -0.0111(6)
C28 0.0217(7) 0.0163(6) 0.0283(7) -0.0058(5) 0.0045(6) -0.0043(5)
C29 0.0160(6) 0.0142(5) 0.0216(6) -0.0017(4) 0.0010(5) -0.0012(4)
C1D 0.0249(9) 0.0385(10) 0.0348(10) 0.0128(8) 0.0042(7) -0.0047(7)
Cl2 0.01837(16) 0.01752(14) 0.01643(14) 0.00529(10) -0.00424(11) -0.00055(11)
Cl1D 0.0278(2) 0.02696(19) 0.0377(2) 0.00774(16) 0.00698(18) 0.00233(16)
Cl2D 0.0304(2) 0.0295(2) 0.0550(3) 0.0051(2) 0.0149(2) 0.00121(18)
N1 0.0137(5) 0.0125(4) 0.0115(4) 0.0004(3) 0.0000(4) 0.0006(4)
N2 0.0155(5) 0.0144(5) 0.0152(5) -0.0011(4) 0.0001(4) -0.0017(4)
N3 0.0148(5) 0.0128(4) 0.0115(4) -0.0004(3) 0.0003(4) -0.0008(4)
N4 0.0157(5) 0.0208(6) 0.0181(5) -0.0038(4) 0.0021(4) -0.0047(4)
N5 0.0130(5) 0.0138(5) 0.0126(4) 0.0010(3) -0.0002(4) -0.0013(4)
N6 0.0136(5) 0.0144(5) 0.0118(4) 0.0013(3) -0.0007(4) 0.0005(4)
N7 0.0141(5) 0.0141(5) 0.0145(5) -0.0009(4) -0.0002(4) -0.0013(4)
Ru1 0.01118(5) 0.01043(5) 0.00962(5) 0.00043(3) -0.00076(3) -0.00036(3)

loop_
_atom_type_symbol
_atom_type_description
_atom_type_scat_dispersion_real
_atom_type_scat_dispersion_imag
_atom_type_scat_source
C C 0.0033 0.0016 'International Tables Vol C Tables 4.2.6.8 and 6.1.1.4'
H H 0.0000 0.0000 'International Tables Vol C Tables 4.2.6.8 and 6.1.1.4'
N N 0.0061 0.0033 'International Tables Vol C Tables 4.2.6.8 and 6.1.1.4'
Cl Cl 0.1484 0.1585 'International Tables Vol C Tables 4.2.6.8 and 6.1.1.4'
Ru Ru -1.2594 0.8363 'International Tables Vol C Tables 4.2.6.8 and 6.1.1.4'

loop_
_geom_angle_atom_site_label_1
_geom_angle_atom_site_label_2
_geom_angle_atom_site_label_3
_geom_angle
N1 C1 C2 125.78(14)
C1 C2 C3 118.49(14)
C4 C3 C2 117.53(14)
C3 C4 C5 121.68(14)
N1 C5 N2 125.35(13)
N1 C5 C4 120.73(13)
N2 C5 C4 113.92(13)
N2 C7 N3 129.73(13)
N2 C7 C8 121.79(13)
N3 C7 C8 108.47(12)
C9 C8 C13 121.15(13)
C9 C8 C7 132.17(13)
C13 C8 C7 106.66(12)
C8 C9 C10 116.98(14)
C11 C10 C9 122.03(14)
C12 C11 C10 120.63(13)
C13 C12 C11 116.94(14)
C12 C13 C8 122.24(13)
C12 C13 C14 131.11(14)
C8 C13 C14 106.57(12)
N4 C14 N3 130.23(13)
N4 C14 C13 121.14(13)
N3 C14 C13 108.55(12)
N5 C15 N4 125.55(13)
N5 C15 C16 121.37(14)
N4 C15 C16 113.06(13)
C17 C16 C15 121.29(15)
C16 C17 C18 117.36(15)
C19 C18 C17 119.28(14)
N5 C19 C18 125.00(14)
N6 C20 C21 122.58(15)
C20 C21 C22 118.96(15)
C21 C22 C23 119.06(15)
C22 C23 C24 119.60(15)
N6 C24 C23 120.87(14)
N6 C24 C25 114.81(12)
C23 C24 C25 124.32(14)
N7 C25 C26 121.28(15)
N7 C25 C24 114.50(12)
C26 C25 C24 124.19(14)
C27 C26 C25 119.27(16)
C28 C27 C26 119.20(14)
C27 C28 C29 118.97(16)
N7 C29 C28 122.59(15)
Cl2D C1D Cl1D 112.86(11)
C1 N1 C5 115.71(12)
C1 N1 Ru1 119.40(10)
C5 N1 Ru1 124.46(9)
C7 N2 C5 125.71(13)
C7 N3 C14 109.67(11)
C7 N3 Ru1 125.10(9)
C14 N3 Ru1 124.84(10)
C14 N4 C15 124.79(13)
C19 N5 C15 115.67(13)
C19 N5 Ru1 119.31(10)
C15 N5 Ru1 124.79(10)
C20 N6 C24 118.90(13)
C20 N6 Ru1 124.81(10)
C24 N6 Ru1 116.27(10)
C29 N7 C25 118.59(13)
C29 N7 Ru1 126.67(11)
C25 N7 Ru1 114.69(10)
N6 Ru1 N3 96.87(5)
N6 Ru1 N7 79.59(5)
N3 Ru1 N7 176.43(5)
N6 Ru1 N1 86.64(5)
N3 Ru1 N1 88.97(5)
N7 Ru1 N1 91.28(5)
N6 Ru1 N5 89.60(5)
N3 Ru1 N5 88.20(5)
N7 Ru1 N5 91.29(5)
N1 Ru1 N5 175.00(4)
N6 Ru1 Cl2 176.21(4)
N3 Ru1 Cl2 86.86(4)
N7 Ru1 Cl2 96.69(4)
N1 Ru1 Cl2 92.73(3)
N5 Ru1 Cl2 91.23(3)

loop_
_geom_bond_atom_site_label_1
_geom_bond_atom_site_label_2
_geom_bond_distance
C1 N1 1.3671(18)
C1 C2 1.383(2)
C2 C3 1.395(2)
C3 C4 1.377(2)
C4 C5 1.428(2)
C5 N1 1.3687(18)
C5 N2 1.3756(18)
C7 N2 1.3125(18)
C7 N3 1.3680(18)
C7 C8 1.4772(19)
C8 C9 1.384(2)
C8 C13 1.401(2)
C9 C10 1.403(2)
C10 C11 1.402(2)
C11 C12 1.400(2)
C12 C13 1.393(2)
C13 C14 1.471(2)
C14 N4 1.3028(19)
C14 N3 1.3778(18)
C15 N5 1.3712(19)
C15 N4 1.374(2)
C15 C16 1.421(2)
C16 C17 1.370(2)
C17 C18 1.394(2)
C18 C19 1.383(2)
C19 N5 1.3598(19)
C20 N6 1.3460(19)
C20 C21 1.376(2)
C21 C22 1.381(3)
C22 C23 1.385(3)
C23 C24 1.390(2)
C24 N6 1.3562(19)
C24 C25 1.466(2)
C25 N7 1.359(2)
C25 C26 1.394(2)
C26 C27 1.388(3)
C27 C28 1.382(3)
C28 C29 1.382(2)
C29 N7 1.3491(19)
C1D Cl2D 1.762(2)
C1D Cl1D 1.776(2)
Cl2 Ru1 2.4199(4)
N1 Ru1 2.1146(12)
N3 Ru1 2.0130(12)
N5 Ru1 2.1209(13)
N6 Ru1 2.0066(12)
N7 Ru1 2.0557(12)

loop_
_geom_torsion_atom_site_label_1
_geom_torsion_atom_site_label_2
_geom_torsion_atom_site_label_3
_geom_torsion_atom_site_label_4
_geom_torsion
N1 C1 C2 C3 0.0(3)
C1 C2 C3 C4 -2.3(3)
C2 C3 C4 C5 2.2(3)
C3 C4 C5 N1 0.1(2)
C3 C4 C5 N2 -179.92(15)
N2 C7 C8 C9 -3.5(2)
N3 C7 C8 C9 175.42(15)
N2 C7 C8 C13 178.31(13)
N3 C7 C8 C13 -2.77(16)
C13 C8 C9 C10 0.8(2)
C7 C8 C9 C10 -177.23(15)
C8 C9 C10 C11 -1.6(2)
C9 C10 C11 C12 1.0(2)
C10 C11 C12 C13 0.5(2)
C11 C12 C13 C8 -1.3(2)
C11 C12 C13 C14 175.22(15)
C9 C8 C13 C12 0.7(2)
C7 C8 C13 C12 179.14(14)
C9 C8 C13 C14 -176.56(13)
C7 C8 C13 C14 1.88(15)
C12 C13 C14 N4 -0.2(3)
C8 C13 C14 N4 176.70(14)
C12 C13 C14 N3 -177.34(15)
C8 C13 C14 N3 -0.41(16)
N5 C15 C16 C17 1.9(3)
N4 C15 C16 C17 -176.58(17)
C15 C16 C17 C18 -2.0(3)
C16 C17 C18 C19 0.8(2)
C17 C18 C19 N5 0.6(3)
N6 C20 C21 C22 1.1(3)
C20 C21 C22 C23 -0.5(3)
C21 C22 C23 C24 -1.0(3)
C22 C23 C24 N6 2.1(2)
C22 C23 C24 C25 -177.72(15)
N6 C24 C25 N7 4.17(19)
C23 C24 C25 N7 -176.04(14)
N6 C24 C25 C26 -173.93(14)
C23 C24 C25 C26 5.9(2)
N7 C25 C26 C27 3.4(2)
C24 C25 C26 C27 -178.66(15)
C25 C26 C27 C28 -1.3(3)
C26 C27 C28 C29 -1.4(3)
C27 C28 C29 N7 2.3(2)
C2 C1 N1 C5 2.3(2)
C2 C1 N1 Ru1 -170.42(13)
N2 C5 N1 C1 177.76(14)
C4 C5 N1 C1 -2.3(2)
N2 C5 N1 Ru1 -9.9(2)
C4 C5 N1 Ru1 170.00(11)
N3 C7 N2 C5 3.7(2)
C8 C7 N2 C5 -177.65(13)
N1 C5 N2 C7 5.0(2)
C4 C5 N2 C7 -174.97(14)
N2 C7 N3 C14 -178.64(14)
C8 C7 N3 C14 2.55(16)
N2 C7 N3 Ru1 -5.6(2)
C8 C7 N3 Ru1 175.63(9)
N4 C14 N3 C7 -178.14(16)
C13 C14 N3 C7 -1.37(16)
N4 C14 N3 Ru1 8.8(2)
C13 C14 N3 Ru1 -174.47(9)
N3 C14 N4 C15 5.0(3)
C13 C14 N4 C15 -171.42(15)
N5 C15 N4 C14 -11.3(3)
C16 C15 N4 C14 167.07(16)
C18 C19 N5 C15 -0.7(2)
C18 C19 N5 Ru1 174.00(12)
N4 C15 N5 C19 177.77(15)
C16 C15 N5 C19 -0.5(2)
N4 C15 N5 Ru1 3.4(2)
C16 C15 N5 Ru1 -174.89(12)
C21 C20 N6 C24 -0.1(2)
C21 C20 N6 Ru1 -178.29(12)
C23 C24 N6 C20 -1.5(2)
C25 C24 N6 C20 178.31(13)
C23 C24 N6 Ru1 176.88(11)
C25 C24 N6 Ru1 -3.32(16)
C28 C29 N7 C25 -0.3(2)
C28 C29 N7 Ru1 -177.69(12)
C26 C25 N7 C29 -2.5(2)
C24 C25 N7 C29 179.31(13)
C26 C25 N7 Ru1 175.12(12)
C24 C25 N7 Ru1 -3.03(16)
C20 N6 Ru1 N3 -0.88(13)
C24 N6 Ru1 N3 -179.14(10)
C20 N6 Ru1 N7 179.60(13)
C24 N6 Ru1 N7 1.34(10)
C20 N6 Ru1 N1 87.68(13)
C24 N6 Ru1 N1 -90.58(11)
C20 N6 Ru1 N5 -89.01(13)
C24 N6 Ru1 N5 92.73(11)
C20 N6 Ru1 Cl2 168.3(5)
C24 N6 Ru1 Cl2 -9.9(6)
C7 N3 Ru1 N6 87.13(12)
C14 N3 Ru1 N6 -100.81(12)
C7 N3 Ru1 N7 94.6(8)
C14 N3 Ru1 N7 -93.3(8)
C7 N3 Ru1 N1 0.64(11)
C14 N3 Ru1 N1 172.69(12)
C7 N3 Ru1 N5 176.52(12)
C14 N3 Ru1 N5 -11.43(12)
C7 N3 Ru1 Cl2 -92.16(11)
C14 N3 Ru1 Cl2 79.90(11)
C29 N7 Ru1 N6 178.47(13)
C25 N7 Ru1 N6 1.03(10)
C29 N7 Ru1 N3 170.9(7)
C25 N7 Ru1 N3 -6.6(8)
C29 N7 Ru1 N1 -95.18(13)
C25 N7 Ru1 N1 87.38(11)
C29 N7 Ru1 N5 89.11(13)
C25 N7 Ru1 N5 -88.33(11)
C29 N7 Ru1 Cl2 -2.27(13)
C25 N7 Ru1 Cl2 -179.71(10)
C1 N1 Ru1 N6 81.38(11)
C5 N1 Ru1 N6 -90.66(12)
C1 N1 Ru1 N3 178.32(11)
C5 N1 Ru1 N3 6.28(12)
C1 N1 Ru1 N7 1.88(11)
C5 N1 Ru1 N7 -170.15(12)
C1 N1 Ru1 N5 122.8(5)
C5 N1 Ru1 N5 -49.2(6)
C1 N1 Ru1 Cl2 -94.88(10)
C5 N1 Ru1 Cl2 93.09(11)
C19 N5 Ru1 N6 -71.17(11)
C15 N5 Ru1 N6 103.00(12)
C19 N5 Ru1 N3 -168.05(11)
C15 N5 Ru1 N3 6.11(12)
C19 N5 Ru1 N7 8.41(11)
C15 N5 Ru1 N7 -177.43(12)
C19 N5 Ru1 N1 -112.5(5)
C15 N5 Ru1 N1 61.6(6)
C19 N5 Ru1 Cl2 105.13(11)
C15 N5 Ru1 Cl2 -80.70(11)
